data_7119252
loop_
_publ_author_name
'Molloy, J. K.'
'Jarjayes, O.'
'Philouze, C.'
'Fedele, L.'
'Imbert, D.'
'Thomas, F.'

_publ_section_title
;
 A redox active switch for lanthanide luminescence in phenolate complexes.
;
_journal_issue 3
_journal_name_full 'Chemical communications (Cambridge, England)'
_journal_page_first 605
_journal_page_last 608
_journal_paper_doi 10.1039/c6cc07942c
_journal_volume 53
_journal_year 2017
_chemical_formula_moiety 'C44 H60.05 N5 O5 Yb, 0.77(C2 H3 N)'
_chemical_formula_sum 'C45.55 H62.37 N5.77 O5 Yb'
_chemical_formula_weight 943.80
_chemical_name_systematic
;
 ? 
;
_space_group_crystal_system monoclinic
_space_group_IT_number 14
_space_group_name_Hall '-P 2yn'
_space_group_name_H-M_alt 'P 1 21/n 1'
_symmetry_space_group_name_Hall '-P 2yn'
_symmetry_space_group_name_H-M 'P 1 21/n 1'
_atom_sites_solution_hydrogens geom
_atom_sites_solution_primary direct
_atom_sites_solution_secondary difmap
_audit_creation_date 2016-01-19
_audit_creation_method
;
  Olex2 1.1
  (compiled Sep 28 2011 20:36:17, GUI svn.r3906)
;
_audit_update_record
;
2016-01-22 deposited with the CCDC.
2016-12-05 downloaded from the CCDC.
;
_cell_angle_alpha 90.00
_cell_angle_beta 102.93(3)
_cell_angle_gamma 90.00
_cell_formula_units_Z 4
_cell_length_a 9.903(2)
_cell_length_b 27.232(5)
_cell_length_c 17.415(4)
_cell_measurement_reflns_used 48970
_cell_measurement_temperature 200
_cell_measurement_theta_max 27.50
_cell_measurement_theta_min 1.41
_cell_volume 4577.4(17)
_computing_cell_refinement EvalCCD
_computing_data_collection Collect
_computing_data_reduction EvalCCD
_computing_molecular_graphics
;
O. V. Dolomanov, L. J. Bourhis, R. J. Gildea, J. A. K. Howard and H. Puschmann,
OLEX2: a complete structure solution, refinement and analysis program.
J. Appl. Cryst. (2009). 42, 339-341.
;
_computing_publication_material
;
O. V. Dolomanov, L. J. Bourhis, R. J. Gildea, J. A. K. Howard and H. Puschmann,
OLEX2: a complete structure solution, refinement and analysis program.
J. Appl. Cryst. (2009). 42, 339-341.
;
_computing_structure_refinement
;
SHELXL, G.M. Sheldrick, Acta Cryst.
(2008). A64, 112-122
;
_computing_structure_solution
;
olex2.solve (L.J. Bourhis, O.V. Dolomanov, R.J. Gildea, J.A.K. Howard,
H. Puschmann, in preparation, 2011)
;
_diffrn_ambient_temperature 200.0
_diffrn_detector 'CCD area detector'
_diffrn_detector_type KappaCCD
_diffrn_measured_fraction_theta_full 0.998
_diffrn_measured_fraction_theta_max 0.998
_diffrn_measurement_device_type 'Bruker-AXS-enraf-nonius KappaCCD'
_diffrn_measurement_method 'Phi and omega scans'
_diffrn_radiation_collimation 'Montel optic'
_diffrn_radiation_detector CCD
_diffrn_radiation_monochromator 'Multilayer mirrors'
_diffrn_radiation_probe x-ray
_diffrn_radiation_type MoK\a
_diffrn_radiation_wavelength 0.71073
_diffrn_reflns_av_R_equivalents 0.0514
_diffrn_reflns_av_unetI/netI 0.0468
_diffrn_reflns_limit_h_max 12
_diffrn_reflns_limit_h_min -12
_diffrn_reflns_limit_k_max 35
_diffrn_reflns_limit_k_min -35
_diffrn_reflns_limit_l_max 22
_diffrn_reflns_limit_l_min -22
_diffrn_reflns_number 48970
_diffrn_reflns_theta_full 27.50
_diffrn_reflns_theta_max 27.50
_diffrn_reflns_theta_min 1.41
_diffrn_source 'Incoatec ISG250'
_diffrn_source_target Mo
_diffrn_source_type 'Microfocus sealed tube'
_exptl_absorpt_coefficient_mu 2.092
_exptl_absorpt_correction_T_max 1
_exptl_absorpt_correction_T_min 0.636261
_exptl_absorpt_correction_type multi-scan
_exptl_absorpt_process_details
;
SADABS-2004/1 (Bruker,2004) was used for absorption correction.
R(int) was 0.1342 before and 0.0500 after correction.
The Ratio of minimum to maximum transmission is 0.6363.
The \l/2 correction factor is 0.0015.
;
_exptl_crystal_colour colourless
_exptl_crystal_colour_primary colourless
_exptl_crystal_density_diffrn 1.370
_exptl_crystal_density_method 'not measured'
_exptl_crystal_description needle
_exptl_crystal_F_000 1944
_exptl_crystal_size_max 0.61
_exptl_crystal_size_mid 0.56
_exptl_crystal_size_min 0.16
_refine_diff_density_max 1.681
_refine_diff_density_min -0.965
_refine_diff_density_rms 0.115
_refine_ls_extinction_method none
_refine_ls_goodness_of_fit_ref 1.041
_refine_ls_hydrogen_treatment mixed
_refine_ls_matrix_type full
_refine_ls_number_parameters 688
_refine_ls_number_reflns 10499
_refine_ls_number_restraints 1092
_refine_ls_restrained_S_all 0.999
_refine_ls_R_factor_all 0.0600
_refine_ls_R_factor_gt 0.0373
_refine_ls_shift/su_max 0.002
_refine_ls_shift/su_mean 0.000
_refine_ls_structure_factor_coef Fsqd
_refine_ls_weighting_details 'calc w=1/[\s^2^(Fo^2^)+(0.0401P)^2^+10.7527P] where P=(Fo^2^+2Fc^2^)/3'
_refine_ls_weighting_scheme calc
_refine_ls_wR_factor_gt 0.0859
_refine_ls_wR_factor_ref 0.0966
_reflns_number_gt 8039
_reflns_number_total 10499
_reflns_threshold_expression >2sigma(I)
_cod_data_source_file c6cc07942c2.cif
_cod_data_source_block sad
_cod_original_cell_volume 4577.4(16)
_cod_database_code 7119252
_olex2_submission_special_instructions 'No special instructions were received'

loop_
_space_group_symop_id
_space_group_symop_operation_xyz
1 'x, y, z'
2 '-x+1/2, y+1/2, -z+1/2'
3 '-x, -y, -z'
4 'x-1/2, -y-1/2, z-1/2'

loop_
_atom_site_label
_atom_site_type_symbol
_atom_site_fract_x
_atom_site_fract_y
_atom_site_fract_z
_atom_site_U_iso_or_equiv
_atom_site_adp_type
_atom_site_occupancy
_atom_site_symmetry_multiplicity
_atom_site_calc_flag
_atom_site_refinement_flags
_atom_site_disorder_assembly
_atom_site_disorder_group
Yb1 Yb 0.509104(16) 0.285612(6) 0.770478(9) 0.02140(6) Uani 1 1 d U A .
O1B O 0.4461(11) 0.2145(4) 0.8114(8) 0.0237(19) Uani 0.476(3) 1 d PU A 2
O3 O 0.4457(3) 0.31416(13) 0.88709(18) 0.0437(8) Uani 1 1 d U A .
O4 O 0.6418(3) 0.27646(11) 0.90667(18) 0.0376(7) Uani 1 1 d U A .
O2A O 0.6431(11) 0.3490(5) 0.7870(11) 0.031(2) Uani 0.524(3) 1 d PU A 1
O5 O 0.5640(5) 0.3030(2) 1.0063(2) 0.0952(17) Uani 1 1 d U A .
N5 N 0.5513(5) 0.29768(17) 0.9357(2) 0.0487(10) Uani 1 1 d U . .
C34 C 0.3256(6) 0.11649(18) 0.9827(3) 0.0477(12) Uani 1 1 d U . .
H34A H 0.3727 0.0858 0.9754 0.072 Uiso 1 1 calc R . .
H34B H 0.2251 0.1117 0.9668 0.072 Uiso 1 1 calc R . .
H34C H 0.3509 0.1261 1.0383 0.072 Uiso 1 1 calc R . .
C1A C 0.3458(12) 0.1825(4) 0.7868(8) 0.0233(16) Uani 0.524(3) 1 d PU A 1
C6 C 0.3297(4) 0.14511(16) 0.8435(2) 0.0331(9) Uani 1 1 d U . .
C33 C 0.3701(5) 0.15726(16) 0.9315(2) 0.0349(9) Uani 1 1 d U A .
C36 C 0.5275(5) 0.16294(18) 0.9584(3) 0.0428(11) Uani 1 1 d U . .
H36A H 0.5724 0.1317 0.9514 0.064 Uiso 1 1 calc R A .
H36B H 0.5515 0.1723 1.0141 0.064 Uiso 1 1 calc R . .
H36C H 0.5594 0.1884 0.9268 0.064 Uiso 1 1 calc R . .
C35 C 0.2971(5) 0.20427(18) 0.9478(3) 0.0452(11) Uani 1 1 d U . .
H35A H 0.3285 0.2132 1.0035 0.068 Uiso 1 1 calc R A .
H35B H 0.1967 0.1989 0.9357 0.068 Uiso 1 1 calc R . .
H35C H 0.3192 0.2309 0.9148 0.068 Uiso 1 1 calc R . .
C44 C 0.8594(7) 0.4689(2) 0.9376(3) 0.0686(18) Uani 1 1 d U . .
H44A H 0.8057 0.4990 0.9230 0.103 Uiso 1 1 calc R . .
H44B H 0.9471 0.4713 0.9206 0.103 Uiso 1 1 calc R . .
H44C H 0.8784 0.4646 0.9948 0.103 Uiso 1 1 calc R . .
C14A C 0.5929(10) 0.3541(4) 0.6206(7) 0.030(2) Uani 0.524(3) 1 d PU A 1
H14A H 0.6612 0.3270 0.6283 0.036 Uiso 0.524(3) 1 calc PR A 1
H14B H 0.5765 0.3644 0.5648 0.036 Uiso 0.524(3) 1 calc PR A 1
C13 C 0.7412(5) 0.43003(15) 0.8073(3) 0.0389(10) Uani 1 1 d U . .
C10 C 0.6816(5) 0.44034(15) 0.6433(3) 0.0371(10) Uani 1 1 d U . .
H10 H 0.6503 0.4459 0.5884 0.045 Uiso 0.524(3) 1 calc PR A 1
H10A H 0.6713 0.4402 0.5878 0.045 Uiso 0.524(3) 1 calc PR A 2
C42 C 0.8644(5) 0.37841(19) 0.9200(3) 0.0538(14) Uani 1 1 d U . .
H42A H 0.8907 0.3755 0.9775 0.081 Uiso 1 1 calc R A .
H42B H 0.9481 0.3805 0.8989 0.081 Uiso 1 1 calc R . .
H42C H 0.8103 0.3495 0.8979 0.081 Uiso 1 1 calc R . .
C31 C 0.2175(7) 0.0132(2) 0.6566(4) 0.0663(16) Uani 1 1 d U A .
H31A H 0.1650 -0.0164 0.6368 0.099 Uiso 1 1 calc R . .
H31B H 0.3099 0.0040 0.6866 0.099 Uiso 1 1 calc R . .
H31C H 0.2263 0.0341 0.6121 0.099 Uiso 1 1 calc R . .
C2B C 0.3385(11) 0.1609(4) 0.7074(8) 0.0225(14) Uani 0.476(3) 1 d PU A 2
C5 C 0.2611(4) 0.10135(15) 0.8164(3) 0.0331(9) Uani 1 1 d U A .
H5 H 0.2407 0.0791 0.8543 0.040 Uiso 1 1 calc R . .
C3 C 0.2521(4) 0.12175(16) 0.6838(3) 0.0348(9) Uani 1 1 d U . .
H3B H 0.2127 0.1173 0.6293 0.042 Uiso 0.476(3) 1 calc PR A 2
H3A H 0.2397 0.1124 0.6301 0.042 Uiso 0.524(3) 1 calc PR A 1
C12 C 0.7799(5) 0.47127(15) 0.7696(3) 0.0407(11) Uani 1 1 d U A .
H12 H 0.8295 0.4964 0.8018 0.049 Uiso 1 1 calc R . .
C30 C 0.1285(6) 0.00762(19) 0.7771(4) 0.0623(15) Uani 1 1 d U A .
H30A H 0.2209 -0.0010 0.8078 0.093 Uiso 1 1 calc R . .
H30B H 0.0789 -0.0223 0.7560 0.093 Uiso 1 1 calc R . .
H30C H 0.0769 0.0246 0.8111 0.093 Uiso 1 1 calc R . .
C43 C 0.6448(6) 0.42154(18) 0.9278(3) 0.0529(13) Uani 1 1 d U . .
H43A H 0.5970 0.4533 0.9208 0.079 Uiso 1 1 calc R A .
H43B H 0.6680 0.4129 0.9839 0.079 Uiso 1 1 calc R . .
H43C H 0.5842 0.3962 0.8983 0.079 Uiso 1 1 calc R . .
C4 C 0.2212(4) 0.08857(15) 0.7377(3) 0.0335(9) Uani 1 1 d U A .
C29 C 0.1422(5) 0.04116(16) 0.7095(3) 0.0400(10) Uani 1 1 d U . .
C9A C 0.6550(11) 0.3964(4) 0.6713(7) 0.0225(14) Uani 0.524(3) 1 d PU A 1
C37 C 0.7972(5) 0.52417(16) 0.6498(3) 0.0456(12) Uani 1 1 d U . .
C11 C 0.7513(5) 0.47827(15) 0.6886(3) 0.0379(10) Uani 1 1 d U A .
C41 C 0.7768(5) 0.42491(17) 0.8974(3) 0.0470(12) Uani 1 1 d U A .
C8A C 0.6815(12) 0.3908(5) 0.7531(6) 0.0233(16) Uani 0.524(3) 1 d PU A 1
C32 C -0.0023(6) 0.0551(2) 0.6633(4) 0.077(2) Uani 1 1 d U A .
H32A H -0.0557 0.0252 0.6461 0.115 Uiso 1 1 calc R . .
H32B H 0.0052 0.0746 0.6172 0.115 Uiso 1 1 calc R . .
H32C H -0.0493 0.0744 0.6970 0.115 Uiso 1 1 calc R . .
N1 N 0.2817(3) 0.32546(12) 0.73220(19) 0.0269(7) Uani 1 1 d U A .
N2 N 0.7166(3) 0.24186(12) 0.7537(2) 0.0324(8) Uani 1 1 d U A .
C40 C 0.8578(8) 0.5637(2) 0.7109(4) 0.0770(19) Uani 1 1 d U A .
H40A H 0.9400 0.5506 0.7473 0.115 Uiso 1 1 calc R . .
H40B H 0.7883 0.5730 0.7404 0.115 Uiso 1 1 calc R . .
H40C H 0.8837 0.5926 0.6839 0.115 Uiso 1 1 calc R . .
C38 C 0.9104(8) 0.5100(2) 0.6094(5) 0.089(2) Uani 1 1 d U A .
H38A H 0.8753 0.4855 0.5686 0.134 Uiso 1 1 calc R . .
H38B H 0.9885 0.4961 0.6480 0.134 Uiso 1 1 calc R . .
H38C H 0.9415 0.5391 0.5851 0.134 Uiso 1 1 calc R . .
C39 C 0.6760(7) 0.5465(3) 0.5936(5) 0.096(3) Uani 1 1 d U A .
H39A H 0.5973 0.5488 0.6190 0.144 Uiso 1 1 calc R . .
H39B H 0.6506 0.5259 0.5465 0.144 Uiso 1 1 calc R . .
H39C H 0.7007 0.5794 0.5787 0.144 Uiso 1 1 calc R . .
C23 C 0.0338(5) 0.3746(2) 0.7134(3) 0.0481(12) Uani 1 1 d U . .
H23 H -0.0555 0.3893 0.7022 0.058 Uiso 0.524(3) 1 calc PR A 1
H23A H -0.0528 0.3910 0.7057 0.058 Uiso 0.476(3) 1 calc PR A 2
C17 C 0.9501(5) 0.1903(2) 0.7425(4) 0.0593(15) Uani 1 1 d U . .
H17 H 1.0307 0.1750 0.7326 0.071 Uiso 0.524(3) 1 calc PR A 1
H17A H 1.0338 0.1738 0.7406 0.071 Uiso 0.476(3) 1 calc PR A 2
N4A N 0.4593(6) 0.3348(2) 0.6359(3) 0.0215(11) Uani 0.524(3) 1 d PU A 1
N3B N 0.3453(7) 0.2468(2) 0.6547(4) 0.0230(13) Uani 0.476(3) 1 d PU A 2
C26A C 0.3628(8) 0.3749(3) 0.6388(4) 0.0259(15) Uani 0.524(3) 1 d PU A 1
H26A H 0.3199 0.3852 0.5843 0.031 Uiso 0.524(3) 1 calc PR A 1
H26B H 0.4154 0.4033 0.6659 0.031 Uiso 0.524(3) 1 calc PR A 1
C21A C 0.2507(7) 0.3622(3) 0.6800(4) 0.0241(14) Uani 0.524(3) 1 d PU A 1
C22A C 0.1325(8) 0.3898(3) 0.6727(5) 0.0327(17) Uani 0.524(3) 1 d PU A 1
H22A H 0.1183 0.4185 0.6408 0.039 Uiso 0.524(3) 1 calc PR A 1
C20B C 0.2031(8) 0.2526(3) 0.6643(5) 0.0258(16) Uani 0.476(3) 1 d PU A 2
H20A H 0.1847 0.2280 0.7026 0.031 Uiso 0.476(3) 1 calc PR A 2
H20B H 0.1378 0.2464 0.6132 0.031 Uiso 0.476(3) 1 calc PR A 2
C15B C 0.1785(8) 0.3037(3) 0.6929(5) 0.0258(16) Uani 0.476(3) 1 d PU A 2
C24A C 0.0631(8) 0.3400(3) 0.7671(5) 0.0357(18) Uani 0.524(3) 1 d PU A 1
H24A H 0.0032 0.3338 0.8017 0.043 Uiso 0.524(3) 1 calc PR A 1
C25A C 0.1813(8) 0.3131(3) 0.7724(5) 0.0320(17) Uani 0.524(3) 1 d PU A 1
H25A H 0.1949 0.2848 0.8051 0.038 Uiso 0.524(3) 1 calc PR A 1
C19B C 0.2681(9) 0.3718(3) 0.7621(5) 0.0332(19) Uani 0.476(3) 1 d PU A 2
H19B H 0.3479 0.3886 0.7904 0.040 Uiso 0.476(3) 1 calc PR A 2
C16A C 0.8235(9) 0.1749(3) 0.7049(7) 0.048(2) Uani 0.524(3) 1 d PU A 1
H16A H 0.8131 0.1449 0.6763 0.057 Uiso 0.524(3) 1 calc PR A 1
C16B C 0.0444(9) 0.3237(3) 0.6791(5) 0.0329(19) Uani 0.476(3) 1 d PU A 2
H16B H -0.0344 0.3067 0.6503 0.040 Uiso 0.476(3) 1 calc PR A 2
C15A C 0.7087(8) 0.2029(3) 0.7079(5) 0.0318(17) Uani 0.524(3) 1 d PU A 1
C18B C 0.1400(10) 0.3938(4) 0.7513(7) 0.044(2) Uani 0.476(3) 1 d PU A 2
H18B H 0.1337 0.4251 0.7741 0.052 Uiso 0.476(3) 1 calc PR A 2
N3A N 0.4635(6) 0.2263(2) 0.6531(4) 0.0225(12) Uani 0.524(3) 1 d PU A 1
N4B N 0.5797(7) 0.3104(2) 0.6468(4) 0.0243(13) Uani 0.476(3) 1 d PU A 2
C27A C 0.4743(8) 0.2519(3) 0.5788(5) 0.0257(15) Uani 0.524(3) 1 d PU A 1
H27A H 0.4344 0.2309 0.5330 0.031 Uiso 0.524(3) 1 calc PR A 1
H27B H 0.5730 0.2578 0.5790 0.031 Uiso 0.524(3) 1 calc PR A 1
C28A C 0.3976(8) 0.3005(3) 0.5715(4) 0.0260(15) Uani 0.524(3) 1 d PU A 1
H28A H 0.4000 0.3157 0.5202 0.031 Uiso 0.524(3) 1 calc PR A 1
H28B H 0.2994 0.2945 0.5725 0.031 Uiso 0.524(3) 1 calc PR A 1
C27B C 0.3596(9) 0.2718(3) 0.5810(4) 0.0259(17) Uani 0.476(3) 1 d PU A 2
H27C H 0.3128 0.3041 0.5770 0.031 Uiso 0.476(3) 1 calc PR A 2
H27D H 0.3139 0.2518 0.5350 0.031 Uiso 0.476(3) 1 calc PR A 2
C28B C 0.5092(9) 0.2789(3) 0.5796(5) 0.0270(17) Uani 0.476(3) 1 d PU A 2
H28C H 0.5560 0.2466 0.5829 0.032 Uiso 0.476(3) 1 calc PR A 2
H28D H 0.5162 0.2945 0.5293 0.032 Uiso 0.476(3) 1 calc PR A 2
C26B C 0.7314(8) 0.3037(3) 0.6592(5) 0.0265(16) Uani 0.476(3) 1 d PU A 2
H26C H 0.7573 0.3044 0.6075 0.032 Uiso 0.476(3) 1 calc PR A 2
H26D H 0.7788 0.3315 0.6909 0.032 Uiso 0.476(3) 1 calc PR A 2
C21B C 0.7796(8) 0.2571(3) 0.6996(5) 0.0292(17) Uani 0.476(3) 1 d PU A 2
C20A C 0.5656(8) 0.1855(3) 0.6673(5) 0.0328(17) Uani 0.524(3) 1 d PU A 1
H20C H 0.5698 0.1702 0.6163 0.039 Uiso 0.524(3) 1 calc PR A 1
H20D H 0.5344 0.1602 0.7002 0.039 Uiso 0.524(3) 1 calc PR A 1
C22B C 0.8971(10) 0.2334(4) 0.6867(7) 0.045(2) Uani 0.476(3) 1 d PU A 2
H22B H 0.9416 0.2432 0.6462 0.054 Uiso 0.476(3) 1 calc PR A 2
C25B C 0.7650(10) 0.2018(3) 0.7971(7) 0.042(2) Uani 0.476(3) 1 d PU A 2
H25B H 0.7160 0.1898 0.8343 0.050 Uiso 0.476(3) 1 calc PR A 2
C19A C 0.8429(9) 0.2556(3) 0.7963(7) 0.048(2) Uani 0.524(3) 1 d PU A 1
H19A H 0.8503 0.2846 0.8273 0.058 Uiso 0.524(3) 1 calc PR A 1
C18A C 0.9615(9) 0.2287(4) 0.7960(7) 0.053(2) Uani 0.524(3) 1 d PU A 1
H18A H 1.0472 0.2362 0.8310 0.063 Uiso 0.524(3) 1 calc PR A 1
C7A C 0.3204(9) 0.2062(3) 0.6438(6) 0.0260(17) Uani 0.524(3) 1 d PU A 1
H7AA H 0.2936 0.1898 0.5919 0.031 Uiso 0.524(3) 1 calc PR A 1
H7AB H 0.2558 0.2340 0.6437 0.031 Uiso 0.524(3) 1 calc PR A 1
C24B C 0.8822(10) 0.1780(4) 0.7888(8) 0.053(3) Uani 0.476(3) 1 d PU A 2
H24B H 0.9119 0.1502 0.8213 0.063 Uiso 0.476(3) 1 calc PR A 2
C7B C 0.3795(11) 0.1937(3) 0.6490(6) 0.0231(18) Uani 0.476(3) 1 d PU A 2
H7BA H 0.3342 0.1819 0.5956 0.028 Uiso 0.476(3) 1 calc PR A 2
H7BB H 0.4808 0.1907 0.6543 0.028 Uiso 0.476(3) 1 calc PR A 2
C14B C 0.5412(11) 0.3623(4) 0.6275(7) 0.025(2) Uani 0.476(3) 1 d PU A 2
H14C H 0.4419 0.3665 0.6275 0.030 Uiso 0.476(3) 1 calc PR A 2
H14D H 0.5524 0.3691 0.5735 0.030 Uiso 0.476(3) 1 calc PR A 2
C2A C 0.3024(10) 0.1696(4) 0.7076(7) 0.0225(14) Uani 0.524(3) 1 d PU A 1
O1A O 0.4059(9) 0.2254(4) 0.8038(7) 0.0238(18) Uani 0.524(3) 1 d PU A 1
C1B C 0.3757(13) 0.1723(4) 0.7881(9) 0.0233(16) Uani 0.476(3) 1 d PU A 2
O2B O 0.6035(12) 0.3559(5) 0.7900(11) 0.028(2) Uani 0.476(3) 1 d PU A 2
C8B C 0.6526(14) 0.3945(5) 0.7654(7) 0.0233(16) Uani 0.476(3) 1 d PU A 2
C9B C 0.6239(12) 0.4004(5) 0.6828(7) 0.0225(14) Uani 0.476(3) 1 d PU A 2
N6 N 0.7823(12) 0.1009(4) 0.4650(8) 0.147(4) Uani 0.775(11) 1 d PDU B 1
C45 C 0.7511(14) 0.1373(6) 0.4998(10) 0.147(4) Uani 0.775(11) 1 d PDU B 1
C46 C 0.6798(13) 0.1829(5) 0.4924(9) 0.147(4) Uani 0.775(11) 1 d PDU B 1
H46A H 0.6136 0.1830 0.5267 0.220 Uiso 0.775(11) 1 calc PR B 1
H46B H 0.6299 0.1875 0.4376 0.220 Uiso 0.775(11) 1 calc PR B 1
H46C H 0.7466 0.2096 0.5078 0.220 Uiso 0.775(11) 1 calc PR B 1

loop_
_atom_site_aniso_label
_atom_site_aniso_U_11
_atom_site_aniso_U_22
_atom_site_aniso_U_33
_atom_site_aniso_U_23
_atom_site_aniso_U_13
_atom_site_aniso_U_12
Yb1 0.01647(9) 0.02160(8) 0.02512(9) -0.00155(7) 0.00255(6) -0.00047(6)
O1B 0.024(5) 0.023(4) 0.020(3) -0.001(3) -0.003(4) -0.005(3)
O3 0.0338(17) 0.063(2) 0.0295(15) -0.0149(15) -0.0028(13) 0.0064(15)
O4 0.0274(16) 0.0412(18) 0.0382(16) 0.0023(13) -0.0057(13) -0.0034(12)
O2A 0.024(5) 0.019(4) 0.042(4) 0.007(3) -0.012(4) -0.001(3)
O5 0.081(3) 0.169(5) 0.0236(18) -0.021(2) -0.012(2) 0.033(3)
N5 0.046(2) 0.066(3) 0.0287(18) -0.0090(18) -0.0047(18) 0.004(2)
C34 0.071(4) 0.046(3) 0.030(2) 0.006(2) 0.021(2) -0.006(2)
C1A 0.020(4) 0.022(2) 0.0292(17) -0.0019(19) 0.008(2) 0.002(2)
C6 0.031(2) 0.040(2) 0.030(2) 0.0011(17) 0.0097(17) -0.0059(18)
C33 0.040(2) 0.039(2) 0.026(2) 0.0009(17) 0.0091(19) -0.0068(18)
C36 0.042(3) 0.051(3) 0.032(2) -0.002(2) 0.000(2) -0.003(2)
C35 0.052(3) 0.051(3) 0.037(3) 0.003(2) 0.017(2) 0.001(2)
C44 0.082(4) 0.049(3) 0.058(3) -0.012(3) -0.020(3) -0.026(3)
C14A 0.022(5) 0.031(5) 0.040(5) -0.005(4) 0.012(4) -0.006(4)
C13 0.032(2) 0.026(2) 0.048(2) -0.0007(18) -0.012(2) -0.0020(17)
C10 0.040(3) 0.028(2) 0.043(2) 0.0048(17) 0.008(2) -0.0025(17)
C42 0.048(3) 0.048(3) 0.052(3) 0.003(2) -0.017(3) -0.002(2)
C31 0.089(4) 0.041(3) 0.076(4) -0.017(3) 0.034(3) -0.016(3)
C2B 0.016(4) 0.022(2) 0.0331(18) -0.0031(18) 0.013(2) 0.003(2)
C5 0.033(2) 0.031(2) 0.038(2) 0.0067(17) 0.0138(19) -0.0048(17)
C3 0.037(2) 0.038(2) 0.027(2) -0.0037(17) 0.0043(18) -0.0118(18)
C12 0.033(2) 0.024(2) 0.058(3) -0.0050(19) -0.004(2) -0.0087(17)
C30 0.076(4) 0.042(3) 0.071(4) 0.001(3) 0.021(3) -0.024(3)
C43 0.070(3) 0.037(3) 0.043(3) -0.007(2) -0.006(2) -0.001(2)
C4 0.031(2) 0.030(2) 0.040(2) -0.0007(17) 0.0078(19) -0.0056(17)
C29 0.037(2) 0.028(2) 0.053(3) -0.0010(19) 0.007(2) -0.0089(18)
C9A 0.016(4) 0.022(2) 0.0331(18) -0.0031(18) 0.013(2) 0.003(2)
C37 0.048(3) 0.026(2) 0.066(3) 0.003(2) 0.019(2) -0.0065(19)
C11 0.031(2) 0.024(2) 0.057(3) 0.0003(19) 0.008(2) -0.0008(16)
C41 0.051(3) 0.034(2) 0.043(3) -0.005(2) -0.017(2) -0.007(2)
C8A 0.020(4) 0.022(2) 0.0292(17) -0.0019(19) 0.008(2) 0.002(2)
C32 0.054(3) 0.044(3) 0.114(6) -0.005(3) -0.022(3) -0.018(3)
N1 0.0222(16) 0.0299(17) 0.0279(17) -0.0009(13) 0.0038(13) 0.0035(13)
N2 0.0212(16) 0.0290(18) 0.047(2) 0.0027(15) 0.0083(15) 0.0040(13)
C40 0.107(5) 0.035(3) 0.098(5) -0.007(3) 0.042(4) -0.025(3)
C38 0.113(5) 0.039(3) 0.144(7) -0.005(4) 0.088(5) -0.015(3)
C39 0.079(4) 0.070(4) 0.128(6) 0.054(4) -0.003(4) -0.020(3)
C23 0.024(2) 0.062(3) 0.057(3) 0.002(2) 0.008(2) 0.018(2)
C17 0.026(2) 0.044(3) 0.112(5) -0.004(3) 0.023(3) 0.009(2)
N4A 0.019(3) 0.023(3) 0.023(3) -0.004(2) 0.005(2) -0.001(2)
N3B 0.024(3) 0.020(3) 0.025(3) 0.001(2) 0.005(2) -0.003(2)
C26A 0.030(4) 0.021(3) 0.025(4) 0.001(3) 0.003(3) 0.005(3)
C21A 0.020(3) 0.025(3) 0.026(4) -0.005(3) 0.002(3) -0.002(3)
C22A 0.021(4) 0.026(4) 0.047(5) -0.005(3) -0.001(3) 0.003(3)
C20B 0.021(4) 0.024(4) 0.031(4) -0.003(3) 0.003(3) -0.004(3)
C15B 0.024(4) 0.027(4) 0.027(4) 0.002(3) 0.007(3) 0.001(3)
C24A 0.019(4) 0.048(5) 0.040(5) -0.010(3) 0.005(3) -0.002(3)
C25A 0.023(4) 0.040(4) 0.033(4) -0.001(3) 0.006(3) -0.004(3)
C19B 0.024(4) 0.032(4) 0.039(5) -0.007(4) -0.003(4) 0.003(3)
C16A 0.032(4) 0.025(4) 0.092(8) 0.000(4) 0.025(4) 0.005(3)
C16B 0.023(4) 0.041(4) 0.037(5) 0.001(4) 0.011(4) 0.005(3)
C15A 0.022(3) 0.026(4) 0.051(5) 0.008(3) 0.015(3) 0.005(3)
C18B 0.034(5) 0.037(5) 0.059(6) -0.004(4) 0.008(4) 0.012(4)
N3A 0.019(3) 0.021(3) 0.027(3) 0.000(2) 0.004(2) 0.001(2)
N4B 0.021(3) 0.026(3) 0.026(3) -0.002(2) 0.008(3) -0.004(2)
C27A 0.028(4) 0.026(4) 0.026(4) -0.003(3) 0.013(3) -0.005(3)
C28A 0.031(4) 0.025(4) 0.020(3) -0.004(3) 0.001(3) -0.005(3)
C27B 0.033(4) 0.030(4) 0.013(3) -0.007(3) 0.000(3) -0.006(4)
C28B 0.037(4) 0.024(4) 0.022(4) -0.003(3) 0.010(3) -0.008(4)
C26B 0.023(4) 0.030(4) 0.028(4) -0.003(3) 0.011(3) -0.002(3)
C21B 0.021(4) 0.026(4) 0.043(5) -0.005(3) 0.012(3) -0.004(3)
C20A 0.026(3) 0.026(4) 0.050(5) 0.001(3) 0.015(3) 0.003(3)
C22B 0.034(5) 0.034(5) 0.075(7) -0.011(4) 0.029(5) -0.002(4)
C25B 0.032(5) 0.036(5) 0.059(6) 0.013(4) 0.016(4) 0.004(3)
C19A 0.024(4) 0.040(5) 0.077(7) -0.011(4) 0.004(4) 0.002(3)
C18A 0.021(4) 0.049(5) 0.084(7) 0.009(4) 0.003(4) 0.003(4)
C7A 0.021(4) 0.030(5) 0.027(4) 0.001(3) 0.005(4) 0.000(3)
C24B 0.030(5) 0.036(5) 0.090(8) 0.010(5) 0.011(5) 0.008(4)
C7B 0.027(5) 0.023(4) 0.020(4) -0.005(3) 0.007(4) 0.004(3)
C14B 0.027(6) 0.031(4) 0.018(4) 0.008(3) 0.006(4) 0.001(4)
C2A 0.016(4) 0.022(2) 0.0331(18) -0.0031(18) 0.013(2) 0.003(2)
O1A 0.017(5) 0.030(4) 0.024(4) 0.005(3) 0.003(4) -0.005(3)
C1B 0.020(4) 0.022(2) 0.0292(17) -0.0019(19) 0.008(2) 0.002(2)
O2B 0.026(6) 0.018(4) 0.033(4) 0.001(3) -0.006(5) 0.002(4)
C8B 0.020(4) 0.022(2) 0.0292(17) -0.0019(19) 0.008(2) 0.002(2)
C9B 0.016(4) 0.022(2) 0.0331(18) -0.0031(18) 0.013(2) 0.003(2)
N6 0.116(6) 0.151(9) 0.177(9) -0.021(7) 0.039(5) -0.035(6)
C45 0.116(6) 0.151(9) 0.177(9) -0.021(7) 0.039(5) -0.035(6)
C46 0.116(6) 0.151(9) 0.177(9) -0.021(7) 0.039(5) -0.035(6)

loop_
_atom_type_symbol
_atom_type_description
_atom_type_scat_dispersion_real
_atom_type_scat_dispersion_imag
_atom_type_scat_source
C C 0.0033 0.0016 'International Tables Vol C Tables 4.2.6.8 and 6.1.1.4'
H H 0.0000 0.0000 'International Tables Vol C Tables 4.2.6.8 and 6.1.1.4'
N N 0.0061 0.0033 'International Tables Vol C Tables 4.2.6.8 and 6.1.1.4'
O O 0.0106 0.0060 'International Tables Vol C Tables 4.2.6.8 and 6.1.1.4'
Yb Yb -0.3850 5.5486 'International Tables Vol C Tables 4.2.6.8 and 6.1.1.4'

loop_
_geom_angle_atom_site_label_1
_geom_angle_atom_site_label_2
_geom_angle_atom_site_label_3
_geom_angle
O1B Yb1 O3 82.1(4)
O1B Yb1 O4 74.2(3)
O1B Yb1 N1 99.6(3)
O1B Yb1 N2 85.2(3)
O1B Yb1 N4A 136.2(4)
O1B Yb1 N3B 73.3(4)
O1B Yb1 N3A 72.1(4)
O1B Yb1 N4B 132.1(4)
O3 Yb1 O4 52.87(11)
O3 Yb1 N1 71.75(11)
O3 Yb1 N2 130.35(12)
O3 Yb1 N4A 123.78(15)
O3 Yb1 N3B 124.93(17)
O3 Yb1 N3A 148.28(16)
O3 Yb1 N4B 145.34(18)
O4 Yb1 N1 124.61(11)
O4 Yb1 N4A 149.36(14)
O4 Yb1 N3B 147.21(16)
O4 Yb1 N3A 131.88(15)
O4 Yb1 N4B 131.87(17)
O2A Yb1 O1B 150.6(5)
O2A Yb1 O3 84.1(4)
O2A Yb1 O4 76.8(5)
O2A Yb1 N1 100.5(3)
O2A Yb1 N2 84.1(3)
O2A Yb1 N4A 72.6(5)
O2A Yb1 N3B 135.2(5)
O2A Yb1 N3A 127.1(5)
O2A Yb1 N4B 67.5(5)
N1 Yb1 N4A 63.77(15)
N1 Yb1 N3B 65.20(17)
N1 Yb1 N3A 94.27(15)
N1 Yb1 N4B 93.62(17)
N2 Yb1 O4 77.49(12)
N2 Yb1 N1 157.90(12)
N2 Yb1 N4A 97.81(15)
N2 Yb1 N3B 96.21(17)
N2 Yb1 N3A 66.53(16)
N2 Yb1 N4B 67.98(18)
N3B Yb1 N4A 62.92(19)
N3B Yb1 N3A 29.68(19)
N3A Yb1 N4A 69.39(18)
N4B Yb1 N4A 30.02(19)
N4B Yb1 N3B 71.2(2)
N4B Yb1 N3A 61.1(2)
O1A Yb1 O1B 12.7(3)
O1A Yb1 O3 77.3(4)
O1A Yb1 O4 80.8(3)
O1A Yb1 O2A 156.7(6)
O1A Yb1 N1 86.9(2)
O1A Yb1 N2 97.3(2)
O1A Yb1 N4A 129.7(3)
O1A Yb1 N3B 68.0(4)
O1A Yb1 N3A 73.5(4)
O1A Yb1 N4B 134.5(4)
O1A Yb1 O2B 153.0(6)
O2B Yb1 O1B 152.5(6)
O2B Yb1 O3 76.1(5)
O2B Yb1 O4 79.4(5)
O2B Yb1 O2A 12.0(4)
O2B Yb1 N1 89.4(3)
O2B Yb1 N2 96.1(3)
O2B Yb1 N4A 71.0(5)
O2B Yb1 N3B 133.4(5)
O2B Yb1 N3A 133.5(5)
O2B Yb1 N4B 72.4(5)
C1B O1B Yb1 144.2(10)
N5 O3 Yb1 96.8(3)
N5 O4 Yb1 93.8(2)
C8A O2A Yb1 145.7(12)
O3 N5 Yb1 56.7(2)
O4 N5 Yb1 59.8(2)
O4 N5 O3 116.5(4)
O5 N5 Yb1 177.5(4)
O5 N5 O3 121.0(4)
O5 N5 O4 122.5(4)
H34A C34 H34B 109.5
H34A C34 H34C 109.5
H34B C34 H34C 109.5
C33 C34 H34A 109.5
C33 C34 H34B 109.5
C33 C34 H34C 109.5
C2A C1A C6 116.0(9)
O1A C1A C6 125.7(11)
O1A C1A C2A 118.1(11)
C1A C6 C33 119.0(6)
C5 C6 C1A 119.1(6)
C5 C6 C33 121.3(4)
C1B C6 C1A 16.1(8)
C1B C6 C33 122.3(7)
C1B C6 C5 115.7(7)
C6 C33 C34 112.2(4)
C6 C33 C36 110.3(4)
C36 C33 C34 107.3(4)
C35 C33 C34 106.7(4)
C35 C33 C6 109.8(4)
C35 C33 C36 110.5(4)
C33 C36 H36A 109.5
C33 C36 H36B 109.5
C33 C36 H36C 109.5
H36A C36 H36B 109.5
H36A C36 H36C 109.5
H36B C36 H36C 109.5
C33 C35 H35A 109.5
C33 C35 H35B 109.5
C33 C35 H35C 109.5
H35A C35 H35B 109.5
H35A C35 H35C 109.5
H35B C35 H35C 109.5
H44A C44 H44B 109.5
H44A C44 H44C 109.5
H44B C44 H44C 109.5
C41 C44 H44A 109.5
C41 C44 H44B 109.5
C41 C44 H44C 109.5
H14A C14A H14B 107.5
C9A C14A H14A 108.5
C9A C14A H14B 108.5
C9A C14A N4A 115.3(8)
N4A C14A H14A 108.5
N4A C14A H14B 108.5
C12 C13 C41 121.9(4)
C12 C13 C8A 113.4(6)
C12 C13 C8B 121.2(6)
C8A C13 C41 124.2(6)
C8B C13 C41 116.4(6)
C8B C13 C8A 16.2(7)
H10 C10 H10A 15.9
C9A C10 H10 117.5
C9A C10 H10A 112.4
C9A C10 C11 124.9(7)
C9A C10 C9B 16.3(7)
C11 C10 H10 117.5
C11 C10 H10A 120.6
C11 C10 C9B 118.8(7)
C9B C10 H10 121.1
C9B C10 H10A 120.6
H42A C42 H42B 109.5
H42A C42 H42C 109.5
H42B C42 H42C 109.5
C41 C42 H42A 109.5
C41 C42 H42B 109.5
C41 C42 H42C 109.5
H31A C31 H31B 109.5
H31A C31 H31C 109.5
H31B C31 H31C 109.5
C29 C31 H31A 109.5
C29 C31 H31B 109.5
C29 C31 H31C 109.5
C3 C2B C7B 120.8(11)
C3 C2B C1B 118.6(11)
C1B C2B C7B 120.2(11)
C6 C5 H5 118.0
C4 C5 C6 123.9(4)
C4 C5 H5 118.0
C2B C3 H3B 119.3
C2B C3 H3A 116.0
C2B C3 C4 121.4(7)
C2B C3 C2A 17.6(6)
H3B C3 H3A 17.9
C4 C3 H3B 119.3
C4 C3 H3A 119.5
C4 C3 C2A 121.1(6)
C2A C3 H3B 116.5
C2A C3 H3A 119.5
C13 C12 H12 117.5
C11 C12 C13 125.0(4)
C11 C12 H12 117.5
H30A C30 H30B 109.5
H30A C30 H30C 109.5
H30B C30 H30C 109.5
C29 C30 H30A 109.5
C29 C30 H30B 109.5
C29 C30 H30C 109.5
H43A C43 H43B 109.5
H43A C43 H43C 109.5
H43B C43 H43C 109.5
C41 C43 H43A 109.5
C41 C43 H43B 109.5
C41 C43 H43C 109.5
C5 C4 C3 116.7(4)
C5 C4 C29 122.8(4)
C3 C4 C29 120.5(4)
C31 C29 C30 108.1(4)
C31 C29 C4 109.4(4)
C31 C29 C32 109.6(5)
C30 C29 C4 112.7(4)
C30 C29 C32 108.8(5)
C32 C29 C4 108.1(4)
C10 C9A C14A 124.2(10)
C10 C9A C8A 117.4(10)
C8A C9A C14A 118.4(10)
C11 C37 C40 112.0(5)
C38 C37 C11 108.8(4)
C38 C37 C40 106.7(5)
C39 C37 C11 110.1(4)
C39 C37 C40 107.5(5)
C39 C37 C38 111.8(6)
C10 C11 C12 115.9(4)
C10 C11 C37 121.0(4)
C12 C11 C37 123.0(4)
C44 C41 C13 111.9(4)
C44 C41 C42 108.4(4)
C13 C41 C42 108.9(4)
C43 C41 C44 107.6(5)
C43 C41 C13 110.0(4)
C43 C41 C42 110.0(4)
O2A C8A C13 116.0(10)
O2A C8A C9A 121.5(12)
C9A C8A C13 122.4(10)
C29 C32 H32A 109.5
C29 C32 H32B 109.5
C29 C32 H32C 109.5
H32A C32 H32B 109.5
H32A C32 H32C 109.5
H32B C32 H32C 109.5
C21A N1 Yb1 124.8(4)
C21A N1 C25A 116.4(5)
C21A N1 C19B 63.1(5)
C15B N1 Yb1 121.9(4)
C15B N1 C21A 87.0(5)
C15B N1 C25A 64.4(5)
C15B N1 C19B 120.3(6)
C25A N1 Yb1 118.5(4)
C25A N1 C19B 83.6(6)
C19B N1 Yb1 117.5(4)
C15A N2 Yb1 121.7(4)
C15A N2 C25B 69.8(6)
C15A N2 C19A 118.4(6)
C21B N2 Yb1 118.6(4)
C21B N2 C15A 78.0(5)
C21B N2 C25B 119.4(6)
C21B N2 C19A 77.1(6)
C25B N2 Yb1 121.9(5)
C25B N2 C19A 75.5(6)
C19A N2 Yb1 119.8(4)
C37 C40 H40A 109.5
C37 C40 H40B 109.5
C37 C40 H40C 109.5
H40A C40 H40B 109.5
H40A C40 H40C 109.5
H40B C40 H40C 109.5
C37 C38 H38A 109.5
C37 C38 H38B 109.5
C37 C38 H38C 109.5
H38A C38 H38B 109.5
H38A C38 H38C 109.5
H38B C38 H38C 109.5
C37 C39 H39A 109.5
C37 C39 H39B 109.5
C37 C39 H39C 109.5
H39A C39 H39B 109.5
H39A C39 H39C 109.5
H39B C39 H39C 109.5
H23 C23 H23A 4.6
C22A C23 H23 119.7
C22A C23 H23A 120.1
C22A C23 C16B 87.3(5)
C24A C23 H23 119.7
C24A C23 H23A 119.1
C24A C23 C22A 120.5(6)
C24A C23 C16B 66.7(5)
C16B C23 H23 116.5
C16B C23 H23A 120.9
C18B C23 H23 125.2
C18B C23 H23A 120.9
C18B C23 C22A 62.1(6)
C18B C23 C24A 84.0(7)
C18B C23 C16B 118.2(6)
H17 C17 H17A 8.4
C16A C17 H17 120.4
C16A C17 H17A 124.2
C16A C17 C22B 77.3(6)
C16A C17 C18A 119.3(6)
C22B C17 H17 113.6
C22B C17 H17A 120.9
C18A C17 H17 120.4
C18A C17 H17A 116.0
C18A C17 C22B 79.3(6)
C24B C17 H17 128.1
C24B C17 H17A 120.9
C24B C17 C16A 69.0(7)
C24B C17 C22B 118.1(7)
C24B C17 C18A 74.6(8)
C14A N4A Yb1 109.7(6)
C26A N4A Yb1 110.0(4)
C26A N4A C14A 110.7(6)
C26A N4A C28A 109.6(6)
C28A N4A Yb1 108.4(4)
C28A N4A C14A 108.5(7)
C20B N3B Yb1 109.2(5)
C20B N3B C27B 109.2(6)
C20B N3B C7B 110.5(6)
C27B N3B Yb1 109.3(5)
C27B N3B C7B 108.5(6)
C7B N3B Yb1 110.1(5)
N4A C26A H26A 108.8
N4A C26A H26B 108.8
N4A C26A C21A 114.0(6)
H26A C26A H26B 107.7
C21A C26A H26A 108.8
C21A C26A H26B 108.8
N1 C21A C26A 114.7(6)
N1 C21A C22A 122.1(7)
C22A C21A C26A 122.7(7)
C23 C22A H22A 120.9
C21A C22A C23 118.1(7)
C21A C22A H22A 120.9
N3B C20B H20A 109.3
N3B C20B H20B 109.3
N3B C20B C15B 111.4(6)
H20A C20B H20B 108.0
C15B C20B H20A 109.3
C15B C20B H20B 109.3
N1 C15B C20B 116.4(7)
N1 C15B C16B 122.4(8)
C16B C15B C20B 121.1(7)
C23 C24A H24A 120.6
C23 C24A C25A 118.8(8)
C25A C24A H24A 120.6
N1 C25A H25A 118.7
C24A C25A N1 122.6(8)
C24A C25A H25A 118.7
N1 C19B H19B 119.7
C18B C19B N1 120.7(8)
C18B C19B H19B 119.7
C17 C16A H16A 120.1
C17 C16A C15A 119.7(8)
C15A C16A H16A 120.1
C23 C16B H16B 122.2
C15B C16B C23 115.7(7)
C15B C16B H16B 122.2
N2 C15A C16A 122.0(8)
N2 C15A C20A 117.3(6)
C16A C15A C20A 120.2(8)
C23 C18B C19B 122.7(9)
C23 C18B H18B 118.6
C19B C18B H18B 118.6
C27A N3A Yb1 111.3(4)
C27A N3A C7A 109.1(6)
C20A N3A Yb1 110.3(5)
C20A N3A C27A 108.4(6)
C20A N3A C7A 109.7(6)
C7A N3A Yb1 108.1(5)
C28B N4B Yb1 110.4(5)
C26B N4B Yb1 108.2(5)
C26B N4B C28B 109.0(6)
C26B N4B C14B 110.5(7)
C14B N4B Yb1 110.2(5)
C14B N4B C28B 108.6(7)
N3A C27A H27A 109.6
N3A C27A H27B 109.6
N3A C27A C28A 110.4(6)
H27A C27A H27B 108.1
C28A C27A H27A 109.6
C28A C27A H27B 109.6
N4A C28A C27A 111.8(6)
N4A C28A H28A 109.3
N4A C28A H28B 109.3
C27A C28A H28A 109.3
C27A C28A H28B 109.3
H28A C28A H28B 107.9
N3B C27B H27C 109.4
N3B C27B H27D 109.4
N3B C27B C28B 111.0(7)
H27C C27B H27D 108.0
C28B C27B H27C 109.4
C28B C27B H27D 109.4
N4B C28B C27B 110.6(7)
N4B C28B H28C 109.5
N4B C28B H28D 109.5
C27B C28B H28C 109.5
C27B C28B H28D 109.5
H28C C28B H28D 108.1
N4B C26B H26C 109.1
N4B C26B H26D 109.1
H26C C26B H26D 107.8
C21B C26B N4B 112.5(7)
C21B C26B H26C 109.1
C21B C26B H26D 109.1
N2 C21B C26B 117.4(7)
N2 C21B C22B 121.3(8)
C22B C21B C26B 120.9(8)
C15A C20A H20C 109.2
C15A C20A H20D 109.2
N3A C20A C15A 112.1(6)
N3A C20A H20C 109.2
N3A C20A H20D 109.2
H20C C20A H20D 107.9
C17 C22B H22B 122.3
C21B C22B C17 115.5(8)
C21B C22B H22B 122.3
N2 C25B H25B 119.1
N2 C25B C24B 121.9(9)
C24B C25B H25B 119.1
N2 C19A H19A 119.0
N2 C19A C18A 122.0(9)
C18A C19A H19A 119.0
C17 C18A H18A 121.3
C19A C18A C17 117.4(8)
C19A C18A H18A 121.3
N3A C7A H7AA 108.5
N3A C7A H7AB 108.5
N3A C7A C2A 114.9(8)
H7AA C7A H7AB 107.5
C2A C7A H7AA 108.5
C2A C7A H7AB 108.5
C17 C24B C25B 123.6(10)
C17 C24B H24B 118.2
C25B C24B H24B 118.2
C2B C7B N3B 115.9(8)
C2B C7B H7BA 108.3
C2B C7B H7BB 108.3
N3B C7B H7BA 108.3
N3B C7B H7BB 108.3
H7BA C7B H7BB 107.4
N4B C14B H14C 108.4
N4B C14B H14D 108.4
N4B C14B C9B 115.6(9)
H14C C14B H14D 107.4
C9B C14B H14C 108.4
C9B C14B H14D 108.4
C1A C2A C3 121.9(9)
C1A C2A C7A 119.5(10)
C3 C2A C7A 118.3(9)
C1A O1A Yb1 149.6(11)
O1B C1B C6 118.3(12)
O1B C1B C2B 119.3(12)
C6 C1B C2B 122.0(11)
C8B O2B Yb1 151.4(14)
C13 C8B C9B 114.3(10)
O2B C8B C13 129.7(13)
O2B C8B C9B 115.7(14)
C10 C9B C14B 114.8(9)
C8B C9B C10 123.5(11)
C8B C9B C14B 121.5(11)
N6 C45 C46 146.0(18)

loop_
_geom_bond_atom_site_label_1
_geom_bond_atom_site_label_2
_geom_bond_distance
Yb1 O1B 2.200(11)
Yb1 O3 2.386(3)
Yb1 O4 2.454(3)
Yb1 O2A 2.158(13)
Yb1 N1 2.454(3)
Yb1 N2 2.449(3)
Yb1 N4A 2.648(6)
Yb1 N3B 2.519(7)
Yb1 N3A 2.564(6)
Yb1 N4B 2.501(7)
Yb1 O1A 2.083(10)
Yb1 O2B 2.124(15)
O1B C1B 1.359(18)
O3 N5 1.272(5)
O4 N5 1.263(5)
O2A C8A 1.374(18)
O5 N5 1.216(5)
C34 H34A 0.9800
C34 H34B 0.9800
C34 H34C 0.9800
C34 C33 1.548(6)
C1A C6 1.453(12)
C1A C2A 1.394(18)
C1A O1A 1.313(16)
C6 C33 1.531(6)
C6 C5 1.401(6)
C6 C1B 1.373(15)
C33 C36 1.532(6)
C33 C35 1.528(6)
C36 H36A 0.9800
C36 H36B 0.9800
C36 H36C 0.9800
C35 H35A 0.9800
C35 H35B 0.9800
C35 H35C 0.9800
C44 H44A 0.9800
C44 H44B 0.9800
C44 H44C 0.9800
C44 C41 1.529(6)
C14A H14A 0.9900
C14A H14B 0.9900
C14A C9A 1.497(16)
C14A N4A 1.502(10)
C13 C12 1.397(6)
C13 C41 1.535(7)
C13 C8A 1.460(13)
C13 C8B 1.398(14)
C10 H10 0.9500
C10 H10A 0.9500
C10 C9A 1.339(12)
C10 C11 1.386(6)
C10 C9B 1.469(13)
C42 H42A 0.9800
C42 H42B 0.9800
C42 H42C 0.9800
C42 C41 1.536(7)
C31 H31A 0.9800
C31 H31B 0.9800
C31 H31C 0.9800
C31 C29 1.514(7)
C2B C3 1.370(14)
C2B C7B 1.479(16)
C2B C1B 1.40(2)
C5 H5 0.9500
C5 C4 1.383(6)
C3 H3B 0.9500
C3 H3A 0.9500
C3 C4 1.385(6)
C3 C2A 1.424(12)
C12 H12 0.9500
C12 C11 1.389(7)
C30 H30A 0.9800
C30 H30B 0.9800
C30 H30C 0.9800
C30 C29 1.520(7)
C43 H43A 0.9800
C43 H43B 0.9800
C43 H43C 0.9800
C43 C41 1.519(8)
C4 C29 1.532(6)
C29 C32 1.524(7)
C9A C8A 1.398(15)
C37 C11 1.536(6)
C37 C40 1.537(8)
C37 C38 1.502(8)
C37 C39 1.497(8)
C32 H32A 0.9800
C32 H32B 0.9800
C32 H32C 0.9800
N1 C21A 1.342(8)
N1 C15B 1.247(9)
N1 C25A 1.380(8)
N1 C19B 1.382(9)
N2 C15A 1.319(9)
N2 C21B 1.308(9)
N2 C25B 1.353(10)
N2 C19A 1.356(10)
C40 H40A 0.9800
C40 H40B 0.9800
C40 H40C 0.9800
C38 H38A 0.9800
C38 H38B 0.9800
C38 H38C 0.9800
C39 H39A 0.9800
C39 H39B 0.9800
C39 H39C 0.9800
C23 H23 0.9500
C23 H23A 0.9500
C23 C22A 1.393(10)
C23 C24A 1.312(10)
C23 C16B 1.520(10)
C23 C18B 1.227(11)
C17 H17 0.9500
C17 H17A 0.9500
C17 C16A 1.345(11)
C17 C22B 1.540(13)
C17 C18A 1.388(12)
C17 C24B 1.207(13)
N4A C26A 1.461(9)
N4A C28A 1.483(9)
N3B C20B 1.463(10)
N3B C27B 1.487(10)
N3B C7B 1.495(11)
C26A H26A 0.9900
C26A H26B 0.9900
C26A C21A 1.490(10)
C21A C22A 1.373(10)
C22A H22A 0.9500
C20B H20A 0.9900
C20B H20B 0.9900
C20B C15B 1.515(11)
C15B C16B 1.406(11)
C24A H24A 0.9500
C24A C25A 1.366(11)
C25A H25A 0.9500
C19B H19B 0.9500
C19B C18B 1.378(12)
C16A H16A 0.9500
C16A C15A 1.380(11)
C16B H16B 0.9500
C15A C20A 1.511(11)
C18B H18B 0.9500
N3A C27A 1.493(10)
N3A C20A 1.486(9)
N3A C7A 1.494(10)
N4B C28B 1.492(11)
N4B C26B 1.480(10)
N4B C14B 1.484(12)
C27A H27A 0.9900
C27A H27B 0.9900
C27A C28A 1.516(11)
C28A H28A 0.9900
C28A H28B 0.9900
C27B H27C 0.9900
C27B H27D 0.9900
C27B C28B 1.500(13)
C28B H28C 0.9900
C28B H28D 0.9900
C26B H26C 0.9900
C26B H26D 0.9900
C26B C21B 1.479(12)
C21B C22B 1.392(12)
C20A H20C 0.9900
C20A H20D 0.9900
C22B H22B 0.9500
C25B H25B 0.9500
C25B C24B 1.364(13)
C19A H19A 0.9500
C19A C18A 1.386(12)
C18A H18A 0.9500
C7A H7AA 0.9900
C7A H7AB 0.9900
C7A C2A 1.532(14)
C24B H24B 0.9500
C7B H7BA 0.9900
C7B H7BB 0.9900
C14B H14C 0.9900
C14B H14D 0.9900
C14B C9B 1.524(18)
O2B C8B 1.271(19)
C8B C9B 1.411(17)
N6 C45 1.236(12)
C45 C46 1.420(13)
C46 H46A 0.9800
C46 H46B 0.9800
C46 H46C 0.9800
